data_7118711
loop_
_publ_author_name
'Bushuyev, Oleksandr S.'
'Tomberg, Anna'
'Vinden, Joanna R.'
'Moitessier, Nicolas'
'Barrett, Christopher J.'
'Fri\<s\<ci\'c, Tomislav'

_publ_section_title
;
 Azo&#x22EF;phenyl stacking: a persistent self-assembly motif guides the
 assembly of fluorinated cis-azobenzenes into photo-mechanical needle crystals
;
_journal_coden_ASTM CHCOFS
_journal_issue 10
_journal_name_full
;
 Chemical Communications (Cambridge, United Kingdom)
;
_journal_page_first 2103
_journal_page_last 2106
_journal_paper_doi 10.1039/c5cc08590j
_journal_volume 52
_journal_year 2016
_chemical_formula_sum 'C12 H2 Br2 F6 N2'
_chemical_formula_weight 447.98
_space_group_crystal_system monoclinic
_space_group_IT_number 14
_space_group_name_Hall '-P 2ybc'
_space_group_name_H-M_alt 'P 1 21/c 1'
_symmetry_space_group_name_Hall '-P 2ybc'
_symmetry_space_group_name_H-M 'P 1 21/c 1'
_atom_sites_solution_hydrogens geom
_audit_creation_method SHELXL-2014/6
_audit_update_record
;
2015-10-13 deposited with the CCDC.
2015-12-04 downloaded from the CCDC.
;
_cell_angle_alpha 90
_cell_angle_beta 92.243(3)
_cell_angle_gamma 90
_cell_formula_units_Z 4
_cell_length_a 11.822(3)
_cell_length_b 5.6611(13)
_cell_length_c 20.062(4)
_cell_measurement_temperature 100(2)
_cell_volume 1341.6(5)
_computing_structure_refinement 'SHELXL-2014/6 (Sheldrick, 2014)'
_diffrn_ambient_temperature 100(2)
_diffrn_measured_fraction_theta_full 0.998
_diffrn_measured_fraction_theta_max 0.955
_diffrn_measurement_device_type 'Bruker D8'
_diffrn_radiation_type MoK\a
_diffrn_radiation_wavelength 0.71073
_diffrn_reflns_av_R_equivalents 0.0417
_diffrn_reflns_av_unetI/netI 0.0456
_diffrn_reflns_Laue_measured_fraction_full 0.998
_diffrn_reflns_Laue_measured_fraction_max 0.955
_diffrn_reflns_limit_h_max 15
_diffrn_reflns_limit_h_min -15
_diffrn_reflns_limit_k_max 7
_diffrn_reflns_limit_k_min -7
_diffrn_reflns_limit_l_max 23
_diffrn_reflns_limit_l_min -26
_diffrn_reflns_number 11476
_diffrn_reflns_point_group_measured_fraction_full 0.998
_diffrn_reflns_point_group_measured_fraction_max 0.955
_diffrn_reflns_theta_full 25.242
_diffrn_reflns_theta_max 28.290
_diffrn_reflns_theta_min 1.724
_exptl_absorpt_coefficient_mu 6.108
_exptl_absorpt_correction_T_max 0.7457
_exptl_absorpt_correction_T_min 0.5315
_exptl_absorpt_correction_type multi-scan
_exptl_absorpt_process_details SADABS
_exptl_crystal_colour yellow
_exptl_crystal_density_diffrn 2.218
_exptl_crystal_description needle
_exptl_crystal_F_000 848
_exptl_crystal_size_max 0.429
_exptl_crystal_size_mid 0.133
_exptl_crystal_size_min 0.028
_refine_diff_density_max 0.731
_refine_diff_density_min -0.523
_refine_diff_density_rms 0.098
_refine_ls_extinction_coef .
_refine_ls_extinction_method none
_refine_ls_goodness_of_fit_ref 1.021
_refine_ls_hydrogen_treatment constr
_refine_ls_matrix_type full
_refine_ls_number_parameters 199
_refine_ls_number_reflns 3198
_refine_ls_number_restraints 0
_refine_ls_restrained_S_all 1.021
_refine_ls_R_factor_all 0.0558
_refine_ls_R_factor_gt 0.0333
_refine_ls_shift/su_max 0.004
_refine_ls_shift/su_mean 0.000
_refine_ls_structure_factor_coef Fsqd
_refine_ls_weighting_details 'w=1/[\s^2^(Fo^2^)+(0.0332P)^2^] where P=(Fo^2^+2Fc^2^)/3'
_refine_ls_weighting_scheme calc
_refine_ls_wR_factor_gt 0.0670
_refine_ls_wR_factor_ref 0.0738
_reflns_Friedel_coverage 0.000
_reflns_Friedel_fraction_full .
_reflns_Friedel_fraction_max .
_reflns_number_gt 2342
_reflns_number_total 3198
_reflns_threshold_expression 'I > 2\s(I)'
_cod_duplicate_entry 7118645
_cod_data_source_file c5cc08590j2.cif
_cod_data_source_block AB124_0m
_cod_database_code 7118711
_shelx_space_group_comment
;
The symmetry employed for this shelxl refinement is uniquely defined
by the following loop, which should always be used as a source of
symmetry information in preference to the above space-group names.
They are only intended as comments.
;
_exptl_absorpt_special_details SADABS
_shelxl_version_number 2014/6

loop_
_space_group_symop_operation_xyz
'x, y, z'
'-x, y+1/2, -z+1/2'
'-x, -y, -z'
'x, -y-1/2, z-1/2'

loop_
_atom_site_label
_atom_site_type_symbol
_atom_site_fract_x
_atom_site_fract_y
_atom_site_fract_z
_atom_site_U_iso_or_equiv
_atom_site_adp_type
_atom_site_occupancy
_atom_site_site_symmetry_order
_atom_site_calc_flag
_atom_site_refinement_flags_posn
_atom_site_refinement_flags_adp
_atom_site_refinement_flags_occupancy
_atom_site_disorder_assembly
_atom_site_disorder_group
Br1 Br 0.88790(3) 0.61539(6) 1.04769(2) 0.03220(11) Uani 1 1 d . . . . .
Br2 Br 0.60938(3) 0.53578(6) 0.73646(2) 0.03481(12) Uani 1 1 d . . . . .
C1 C 0.6592(3) 1.1579(6) 1.02394(18) 0.0296(8) Uani 1 1 d . . . . .
C2 C 0.7431(3) 1.0128(6) 1.04986(17) 0.0277(8) Uani 1 1 d . . . . .
H1 H 0.7803 1.0475 1.0916 0.033 Uiso 1 1 calc R U . . .
C3 C 0.7721(2) 0.8152(5) 1.01378(16) 0.0222(7) Uani 1 1 d . . . . .
C4 C 0.7206(2) 0.7636(5) 0.95168(15) 0.0198(7) Uani 1 1 d . . . . .
C5 C 0.6353(3) 0.9139(6) 0.92840(16) 0.0233(7) Uani 1 1 d . . . . .
C6 C 0.6051(3) 1.1110(5) 0.96373(17) 0.0257(8) Uani 1 1 d . . . . .
C7 C 0.8358(3) 1.0871(6) 0.73416(17) 0.0274(8) Uani 1 1 d . . . . .
C8 C 0.8971(3) 1.0649(6) 0.79322(16) 0.0240(7) Uani 1 1 d . . . . .
C9 C 0.8713(3) 0.8835(5) 0.83605(15) 0.0216(7) Uani 1 1 d . . . . .
C10 C 0.7853(2) 0.7259(5) 0.82082(15) 0.0218(7) Uani 1 1 d . . . . .
C11 C 0.7266(2) 0.7494(6) 0.75933(16) 0.0236(7) Uani 1 1 d . . . . .
C12 C 0.7502(3) 0.9318(6) 0.71625(16) 0.0266(8) Uani 1 1 d . . . . .
H2 H 0.7082 0.9497 0.6752 0.032 Uiso 1 1 calc R U . . .
F1 F 0.62760(18) 1.3500(3) 1.05798(11) 0.0409(5) Uani 1 1 d . . . . .
F2 F 0.52369(15) 1.2543(3) 0.93872(10) 0.0371(5) Uani 1 1 d . . . . .
F3 F 0.57740(15) 0.8647(3) 0.87114(9) 0.0308(5) Uani 1 1 d . . . . .
F4 F 0.86309(16) 1.2642(4) 0.69315(9) 0.0371(5) Uani 1 1 d . . . . .
F5 F 0.98121(15) 1.2151(3) 0.80911(10) 0.0360(5) Uani 1 1 d . . . . .
F6 F 0.93441(14) 0.8601(3) 0.89341(9) 0.0284(4) Uani 1 1 d . . . . .
N1 N 0.7434(2) 0.5386(4) 0.92146(14) 0.0239(6) Uani 1 1 d . . . . .
N2 N 0.7663(2) 0.5206(4) 0.86131(13) 0.0234(6) Uani 1 1 d . . . . .

loop_
_atom_site_aniso_label
_atom_site_aniso_U_11
_atom_site_aniso_U_22
_atom_site_aniso_U_33
_atom_site_aniso_U_23
_atom_site_aniso_U_13
_atom_site_aniso_U_12
Br1 0.02879(19) 0.0390(2) 0.0284(2) 0.00305(16) -0.00368(14) 0.00696(15)
Br2 0.0300(2) 0.0342(2) 0.0395(2) -0.01136(17) -0.00756(16) -0.00518(15)
C1 0.0301(18) 0.0224(18) 0.037(2) -0.0037(15) 0.0133(16) -0.0030(14)
C2 0.0318(19) 0.0249(19) 0.0270(19) -0.0007(15) 0.0079(15) -0.0043(15)
C3 0.0205(15) 0.0233(17) 0.0231(18) 0.0042(14) 0.0039(13) -0.0016(13)
C4 0.0183(15) 0.0199(16) 0.0215(17) 0.0036(13) 0.0051(13) 0.0005(12)
C5 0.0202(16) 0.0258(18) 0.0241(18) 0.0062(14) 0.0046(14) -0.0008(13)
C6 0.0192(16) 0.0208(17) 0.038(2) 0.0092(15) 0.0086(15) 0.0045(13)
C7 0.0285(18) 0.031(2) 0.0235(19) 0.0028(15) 0.0107(15) 0.0030(14)
C8 0.0221(16) 0.0258(18) 0.0243(18) -0.0009(14) 0.0049(14) -0.0054(13)
C9 0.0223(16) 0.0236(16) 0.0191(17) -0.0017(14) 0.0018(13) 0.0024(13)
C10 0.0244(16) 0.0190(16) 0.0225(18) -0.0016(14) 0.0053(14) 0.0010(13)
C11 0.0206(15) 0.0231(17) 0.0270(19) -0.0087(14) 0.0018(14) 0.0023(13)
C12 0.0314(18) 0.0302(19) 0.0182(18) -0.0023(14) -0.0007(14) 0.0063(14)
F1 0.0475(12) 0.0269(11) 0.0493(14) -0.0106(10) 0.0165(10) 0.0040(10)
F2 0.0297(10) 0.0293(11) 0.0529(13) 0.0123(10) 0.0106(9) 0.0126(9)
F3 0.0243(10) 0.0402(12) 0.0275(11) 0.0047(9) -0.0033(8) 0.0034(8)
F4 0.0418(12) 0.0403(12) 0.0295(12) 0.0132(10) 0.0030(9) -0.0054(10)
F5 0.0317(11) 0.0419(12) 0.0346(12) 0.0017(10) 0.0033(9) -0.0158(9)
F6 0.0253(10) 0.0376(11) 0.0221(10) 0.0020(8) -0.0036(8) -0.0056(8)
N1 0.0235(14) 0.0188(14) 0.0292(17) 0.0021(12) 0.0003(12) -0.0012(11)
N2 0.0241(14) 0.0207(14) 0.0253(16) -0.0028(12) -0.0018(12) -0.0005(11)

loop_
_atom_type_symbol
_atom_type_description
_atom_type_scat_dispersion_real
_atom_type_scat_dispersion_imag
_atom_type_scat_source
C C 0.0033 0.0016 'International Tables Vol C Tables 4.2.6.8 and 6.1.1.4'
H H 0.0000 0.0000 'International Tables Vol C Tables 4.2.6.8 and 6.1.1.4'
N N 0.0061 0.0033 'International Tables Vol C Tables 4.2.6.8 and 6.1.1.4'
F F 0.0171 0.0103 'International Tables Vol C Tables 4.2.6.8 and 6.1.1.4'
Br Br -0.2901 2.4595 'International Tables Vol C Tables 4.2.6.8 and 6.1.1.4'

loop_
_geom_angle_atom_site_label_1
_geom_angle_atom_site_label_2
_geom_angle_atom_site_label_3
_geom_angle
_geom_angle_site_symmetry_1
_geom_angle_site_symmetry_3
F1 C1 C6 118.3(3) . .
F1 C1 C2 120.1(3) . .
C6 C1 C2 121.6(3) . .
C1 C2 C3 118.4(3) . .
C2 C3 C4 121.9(3) . .
C2 C3 Br1 119.2(2) . .
C4 C3 Br1 118.8(2) . .
C5 C4 C3 117.3(3) . .
C5 C4 N1 123.1(3) . .
C3 C4 N1 118.6(3) . .
F3 C5 C6 118.3(3) . .
F3 C5 C4 120.0(3) . .
C6 C5 C4 121.6(3) . .
F2 C6 C1 121.1(3) . .
F2 C6 C5 119.7(3) . .
C1 C6 C5 119.3(3) . .
F4 C7 C8 117.8(3) . .
F4 C7 C12 120.5(3) . .
C8 C7 C12 121.7(3) . .
F5 C8 C7 120.7(3) . .
F5 C8 C9 120.3(3) . .
C7 C8 C9 119.0(3) . .
F6 C9 C10 120.2(3) . .
F6 C9 C8 118.3(3) . .
C10 C9 C8 121.5(3) . .
C9 C10 C11 118.1(3) . .
C9 C10 N2 121.8(3) . .
C11 C10 N2 119.4(3) . .
C12 C11 C10 121.2(3) . .
C12 C11 Br2 119.5(2) . .
C10 C11 Br2 119.3(2) . .
C7 C12 C11 118.5(3) . .
N2 N1 C4 122.0(3) . .
N1 N2 C10 121.5(3) . .

loop_
_geom_bond_atom_site_label_1
_geom_bond_atom_site_label_2
_geom_bond_distance
_geom_bond_site_symmetry_2
Br1 C3 1.882(3) .
Br2 C11 1.883(3) .
C1 F1 1.345(4) .
C1 C6 1.371(5) .
C1 C2 1.374(5) .
C2 C3 1.383(4) .
C3 C4 1.396(4) .
C4 C5 1.386(4) .
C4 N1 1.440(4) .
C5 F3 1.343(4) .
C5 C6 1.377(4) .
C6 F2 1.341(3) .
C7 F4 1.344(4) .
C7 C8 1.370(5) .
C7 C12 1.378(5) .
C8 F5 1.337(3) .
C8 C9 1.381(4) .
C9 F6 1.353(3) .
C9 C10 1.378(4) .
C10 C11 1.398(4) .
C10 N2 1.441(4) .
C11 C12 1.382(4) .
N1 N2 1.251(4) .

loop_
_geom_hbond_atom_site_label_D
_geom_hbond_atom_site_label_H
_geom_hbond_atom_site_label_A
_geom_hbond_distance_DH
_geom_hbond_distance_HA
_geom_hbond_distance_DA
_geom_hbond_angle_DHA
_geom_hbond_site_symmetry_A
C2 H1 F4 0.95 2.47 3.398(4) 166.2 4_586

loop_
_geom_torsion_atom_site_label_1
_geom_torsion_atom_site_label_2
_geom_torsion_atom_site_label_3
_geom_torsion_atom_site_label_4
_geom_torsion
_geom_torsion_site_symmetry_1
_geom_torsion_site_symmetry_2
_geom_torsion_site_symmetry_3
_geom_torsion_site_symmetry_4
F1 C1 C2 C3 179.1(3) . . . .
C6 C1 C2 C3 -0.3(5) . . . .
C1 C2 C3 C4 1.6(5) . . . .
C1 C2 C3 Br1 179.3(2) . . . .
C2 C3 C4 C5 -2.6(4) . . . .
Br1 C3 C4 C5 179.7(2) . . . .
C2 C3 C4 N1 -171.3(3) . . . .
Br1 C3 C4 N1 11.0(4) . . . .
C3 C4 C5 F3 -175.5(3) . . . .
N1 C4 C5 F3 -7.3(4) . . . .
C3 C4 C5 C6 2.3(4) . . . .
N1 C4 C5 C6 170.5(3) . . . .
F1 C1 C6 F2 0.9(5) . . . .
C2 C1 C6 F2 -179.7(3) . . . .
F1 C1 C6 C5 -179.3(3) . . . .
C2 C1 C6 C5 0.1(5) . . . .
F3 C5 C6 F2 -3.5(4) . . . .
C4 C5 C6 F2 178.6(3) . . . .
F3 C5 C6 C1 176.7(3) . . . .
C4 C5 C6 C1 -1.1(5) . . . .
F4 C7 C8 F5 -0.1(5) . . . .
C12 C7 C8 F5 178.8(3) . . . .
F4 C7 C8 C9 -179.6(3) . . . .
C12 C7 C8 C9 -0.7(5) . . . .
F5 C8 C9 F6 -1.1(4) . . . .
C7 C8 C9 F6 178.3(3) . . . .
F5 C8 C9 C10 -179.8(3) . . . .
C7 C8 C9 C10 -0.3(5) . . . .
F6 C9 C10 C11 -176.5(3) . . . .
C8 C9 C10 C11 2.1(4) . . . .
F6 C9 C10 N2 -6.0(4) . . . .
C8 C9 C10 N2 172.7(3) . . . .
C9 C10 C11 C12 -3.0(4) . . . .
N2 C10 C11 C12 -173.8(3) . . . .
C9 C10 C11 Br2 179.5(2) . . . .
N2 C10 C11 Br2 8.7(4) . . . .
F4 C7 C12 C11 178.6(3) . . . .
C8 C7 C12 C11 -0.2(5) . . . .
C10 C11 C12 C7 2.1(5) . . . .
Br2 C11 C12 C7 179.6(2) . . . .
C5 C4 N1 N2 57.6(4) . . . .
C3 C4 N1 N2 -134.4(3) . . . .
C4 N1 N2 C10 7.9(4) . . . .
C9 C10 N2 N1 60.6(4) . . . .
C11 C10 N2 N1 -129.0(3) . . . .
